data_4109615
loop_
_publ_author_name
'Jie Huang'
'Alison J. Frontier'

_publ_section_title
;
 Development of a Nazarov Cyclization/Wagner-Meerwein Rearrangement
 Sequence for the Stereoselective Synthesis of Spirocycles
;
_journal_name_full 'Journal of the American Chemical Society'
_journal_page_first 8060
_journal_page_last 8061
_journal_paper_doi 10.1021/ja0716148
_journal_volume 129
_journal_year 2007
_chemical_formula_moiety 'C21 H24 O6'
_chemical_formula_sum 'C21 H24 O6'
_chemical_formula_weight 372.40
_chemical_name_common frojh04
_chemical_name_systematic
;


 ?


;
_space_group_IT_number 14
_symmetry_cell_setting monoclinic
_symmetry_space_group_name_Hall '-P 2ybc'
_symmetry_space_group_name_H-M 'P 1 21/c 1'
_atom_sites_solution_hydrogens geom
_atom_sites_solution_primary direct
_atom_sites_solution_secondary difmap
_audit_creation_method SHELXL-97
_cell_angle_alpha 90.00
_cell_angle_beta 110.342(1)
_cell_angle_gamma 90.00
_cell_formula_units_Z 4
_cell_length_a 15.7112(17)
_cell_length_b 10.6800(12)
_cell_length_c 11.8647(13)
_cell_measurement_reflns_used 3919
_cell_measurement_temperature 100.0(1)
_cell_measurement_theta_max 32.98
_cell_measurement_theta_min 2.36
_cell_volume 1866.7(4)
_computing_cell_refinement 'SAINT (Bruker, 2006)'
_computing_data_collection 'APEX2 (Bruker, 2006)'
_computing_data_reduction 'SAINT (Bruker, 2006)'
_computing_molecular_graphics 'SHELXTL (Bruker, 2000)'
_computing_publication_material 'SHELXTL (Bruker, 2000)'
_computing_structure_refinement 'SHELXL-97 (Sheldrick, 1997)'
_computing_structure_solution 'SIR97 (Altomare et al., 1999)'
_diffrn_ambient_temperature 100.0(1)
_diffrn_measured_fraction_theta_full 0.999
_diffrn_measured_fraction_theta_max 0.999
_diffrn_measurement_device_type 'Bruker SMART APEX II CCD Platform'
_diffrn_measurement_method 'area detector, \w scans per \f'
_diffrn_radiation_monochromator graphite
_diffrn_radiation_source 'fine-focus sealed tube'
_diffrn_radiation_type MoK\a
_diffrn_radiation_wavelength 0.71073
_diffrn_reflns_av_R_equivalents 0.0269
_diffrn_reflns_av_sigmaI/netI 0.0194
_diffrn_reflns_limit_h_max 23
_diffrn_reflns_limit_h_min -23
_diffrn_reflns_limit_k_max 15
_diffrn_reflns_limit_k_min -15
_diffrn_reflns_limit_l_max 17
_diffrn_reflns_limit_l_min -17
_diffrn_reflns_number 32338
_diffrn_reflns_theta_full 32.03
_diffrn_reflns_theta_max 32.03
_diffrn_reflns_theta_min 2.36
_exptl_absorpt_coefficient_mu 0.097
_exptl_absorpt_correction_T_max 0.9623
_exptl_absorpt_correction_T_min 0.9550
_exptl_absorpt_correction_type multi-scan
_exptl_absorpt_process_details 'SADABS (Blessing, 1995)'
_exptl_crystal_colour colorless
_exptl_crystal_density_diffrn 1.325
_exptl_crystal_description block
_exptl_crystal_F_000 792
_exptl_crystal_size_max 0.48
_exptl_crystal_size_mid 0.48
_exptl_crystal_size_min 0.40
_refine_diff_density_max 0.535
_refine_diff_density_min -0.208
_refine_diff_density_rms 0.050
_refine_ls_extinction_method none
_refine_ls_goodness_of_fit_ref 1.036
_refine_ls_hydrogen_treatment refall
_refine_ls_matrix_type full
_refine_ls_number_parameters 340
_refine_ls_number_reflns 6491
_refine_ls_number_restraints 0
_refine_ls_restrained_S_all 1.036
_refine_ls_R_factor_all 0.0436
_refine_ls_R_factor_gt 0.0373
_refine_ls_shift/su_max 0.001
_refine_ls_shift/su_mean 0.000
_refine_ls_structure_factor_coef Fsqd
_refine_ls_weighting_details 'calc w=1/[\s^2^(Fo^2^)+(0.0607P)^2^+0.4204P] where P=(Fo^2^+2Fc^2^)/3'
_refine_ls_weighting_scheme calc
_refine_ls_wR_factor_gt 0.1017
_refine_ls_wR_factor_ref 0.1069
_reflns_number_gt 5608
_reflns_number_total 6491
_reflns_threshold_expression >2sigma(I)
_cod_data_source_file ja0716148si20070315_060012.cif
_cod_data_source_block frojh04
_cod_database_code 4109615

loop_
_symmetry_equiv_pos_as_xyz
'x, y, z'
'-x, y+1/2, -z+1/2'
'-x, -y, -z'
'x, -y-1/2, z-1/2'

loop_
_atom_site_label
_atom_site_type_symbol
_atom_site_fract_x
_atom_site_fract_y
_atom_site_fract_z
_atom_site_U_iso_or_equiv
_atom_site_adp_type
_atom_site_occupancy
_atom_site_symmetry_multiplicity
_atom_site_calc_flag
O1 O 0.89471(4) 0.25390(6) 0.77592(6) 0.02001(13) Uani 1 1 d
O2 O 0.80370(4) 0.61047(6) 0.77329(6) 0.02002(13) Uani 1 1 d
O3 O 0.93586(4) 0.51240(5) 0.87027(6) 0.01645(12) Uani 1 1 d
O4 O 0.54613(4) 0.40880(6) 0.79110(5) 0.01662(12) Uani 1 1 d
O5 O 0.54640(4) 0.77348(6) 1.01898(6) 0.01745(12) Uani 1 1 d
O6 O 0.82592(4) 0.56503(6) 1.04219(6) 0.01617(12) Uani 1 1 d
C1 C 0.73265(5) 0.38610(7) 0.88010(7) 0.01264(13) Uani 1 1 d
C2 C 0.80445(5) 0.39910(7) 0.84276(7) 0.01265(13) Uani 1 1 d
C3 C 0.83811(5) 0.27539(7) 0.82230(7) 0.01405(14) Uani 1 1 d
C4 C 0.79085(5) 0.17662(7) 0.87278(7) 0.01427(14) Uani 1 1 d
C5 C 0.70781(5) 0.24844(7) 0.88398(7) 0.01454(14) Uani 1 1 d
H5 H 0.6529(9) 0.2294(12) 0.8090(12) 0.022(3) Uiso 1 1 d
C6 C 0.68076(6) 0.21416(8) 0.99179(9) 0.02040(16) Uani 1 1 d
H6A H 0.6738(10) 0.1227(14) 0.9985(13) 0.033(4) Uiso 1 1 d
H6B H 0.6248(9) 0.2525(13) 0.9873(12) 0.027(3) Uiso 1 1 d
H6C H 0.7284(10) 0.2411(13) 1.0673(14) 0.033(4) Uiso 1 1 d
C7 C 0.76424(6) 0.05751(8) 0.80015(8) 0.01867(15) Uani 1 1 d
H7 H 0.7301(9) 0.0573(13) 0.7147(13) 0.028(3) Uiso 1 1 d
C8 C 0.78967(7) -0.04511(8) 0.86771(9) 0.02408(18) Uani 1 1 d
H8 H 0.7748(10) -0.1310(14) 0.8375(13) 0.034(4) Uiso 1 1 d
C9 C 0.84265(7) -0.01356(9) 0.99644(10) 0.02562(18) Uani 1 1 d
H9A H 0.9020(10) -0.0626(14) 1.0276(13) 0.035(4) Uiso 1 1 d
H9B H 0.8037(10) -0.0325(15) 1.0505(14) 0.041(4) Uiso 1 1 d
C10 C 0.86191(6) 0.12742(8) 0.99227(8) 0.01827(15) Uani 1 1 d
H10A H 0.8628(9) 0.1776(13) 1.0626(13) 0.030(3) Uiso 1 1 d
H10B H 0.9229(9) 0.1366(12) 0.9864(12) 0.026(3) Uiso 1 1 d
C11 C 0.84542(5) 0.51909(7) 0.82387(7) 0.01363(14) Uani 1 1 d
C12 C 0.98439(6) 0.62410(9) 0.85993(10) 0.02266(18) Uani 1 1 d
H12A H 1.0475(10) 0.6067(14) 0.9076(13) 0.036(4) Uiso 1 1 d
H12B H 0.9632(10) 0.6953(14) 0.8946(13) 0.032(4) Uiso 1 1 d
H12C H 0.9743(10) 0.6375(13) 0.7761(13) 0.032(3) Uiso 1 1 d
C13 C 0.68556(5) 0.48827(7) 0.91761(7) 0.01249(13) Uani 1 1 d
C14 C 0.59002(5) 0.49778(7) 0.87317(7) 0.01283(13) Uani 1 1 d
C15 C 0.54542(5) 0.59420(7) 0.90808(7) 0.01414(14) Uani 1 1 d
H15 H 0.4793(9) 0.6045(12) 0.8764(11) 0.021(3) Uiso 1 1 d
C16 C 0.59656(5) 0.68283(7) 0.99070(7) 0.01335(13) Uani 1 1 d
C17 C 0.69112(5) 0.67700(7) 1.03838(7) 0.01361(13) Uani 1 1 d
H17 H 0.7238(9) 0.7356(12) 1.0957(12) 0.021(3) Uiso 1 1 d
C18 C 0.73433(5) 0.57974(7) 1.00009(7) 0.01251(13) Uani 1 1 d
C19 C 0.44923(5) 0.41605(8) 0.74236(8) 0.01826(15) Uani 1 1 d
H19A H 0.4221(9) 0.4115(13) 0.8060(12) 0.027(3) Uiso 1 1 d
H19B H 0.4298(9) 0.3442(13) 0.6891(12) 0.028(3) Uiso 1 1 d
H19C H 0.4288(9) 0.4937(12) 0.6953(11) 0.022(3) Uiso 1 1 d
C20 C 0.59401(6) 0.87006(9) 1.10000(9) 0.02182(17) Uani 1 1 d
H20A H 0.6273(10) 0.8370(13) 1.1800(13) 0.031(3) Uiso 1 1 d
H20B H 0.5458(9) 0.9251(13) 1.1044(13) 0.029(3) Uiso 1 1 d
H20C H 0.6340(10) 0.9155(13) 1.0696(13) 0.032(3) Uiso 1 1 d
C21 C 0.87997(6) 0.65604(8) 1.12480(8) 0.01955(16) Uani 1 1 d
H21A H 0.8689(9) 0.7395(13) 1.0899(12) 0.026(3) Uiso 1 1 d
H21B H 0.8677(9) 0.6526(13) 1.2035(12) 0.029(3) Uiso 1 1 d
H21C H 0.9419(9) 0.6334(13) 1.1396(12) 0.026(3) Uiso 1 1 d

loop_
_atom_site_aniso_label
_atom_site_aniso_U_11
_atom_site_aniso_U_22
_atom_site_aniso_U_33
_atom_site_aniso_U_23
_atom_site_aniso_U_13
_atom_site_aniso_U_12
O1 0.0197(3) 0.0195(3) 0.0262(3) -0.0019(2) 0.0148(2) 0.0008(2)
O2 0.0154(3) 0.0170(3) 0.0267(3) 0.0075(2) 0.0059(2) 0.0017(2)
O3 0.0107(2) 0.0143(3) 0.0240(3) 0.0047(2) 0.0056(2) -0.00093(19)
O4 0.0118(2) 0.0179(3) 0.0187(3) -0.0051(2) 0.0035(2) -0.0007(2)
O5 0.0136(3) 0.0173(3) 0.0218(3) -0.0047(2) 0.0066(2) 0.0036(2)
O6 0.0096(2) 0.0158(3) 0.0215(3) -0.0052(2) 0.0033(2) 0.00032(19)
C1 0.0121(3) 0.0119(3) 0.0144(3) -0.0009(2) 0.0051(2) -0.0002(2)
C2 0.0118(3) 0.0122(3) 0.0146(3) -0.0001(2) 0.0054(2) -0.0004(2)
C3 0.0132(3) 0.0136(3) 0.0163(3) -0.0011(3) 0.0063(3) -0.0003(2)
C4 0.0145(3) 0.0115(3) 0.0186(3) -0.0017(3) 0.0081(3) -0.0002(2)
C5 0.0136(3) 0.0124(3) 0.0191(3) -0.0014(3) 0.0075(3) -0.0011(2)
C6 0.0225(4) 0.0175(4) 0.0275(4) 0.0033(3) 0.0166(3) 0.0009(3)
C7 0.0197(4) 0.0159(3) 0.0224(4) -0.0056(3) 0.0098(3) -0.0029(3)
C8 0.0262(4) 0.0148(4) 0.0345(5) -0.0040(3) 0.0148(4) -0.0017(3)
C9 0.0283(5) 0.0180(4) 0.0313(5) 0.0064(3) 0.0113(4) 0.0025(3)
C10 0.0176(4) 0.0180(4) 0.0190(4) 0.0015(3) 0.0059(3) 0.0003(3)
C11 0.0121(3) 0.0147(3) 0.0147(3) 0.0012(2) 0.0055(2) 0.0001(2)
C12 0.0140(4) 0.0179(4) 0.0347(5) 0.0077(3) 0.0067(3) -0.0034(3)
C13 0.0111(3) 0.0121(3) 0.0152(3) -0.0003(2) 0.0056(2) 0.0006(2)
C14 0.0124(3) 0.0133(3) 0.0132(3) 0.0000(2) 0.0049(2) -0.0005(2)
C15 0.0112(3) 0.0158(3) 0.0157(3) -0.0003(3) 0.0049(2) 0.0012(2)
C16 0.0136(3) 0.0132(3) 0.0145(3) 0.0006(2) 0.0065(2) 0.0024(2)
C17 0.0127(3) 0.0126(3) 0.0159(3) -0.0013(2) 0.0054(2) 0.0001(2)
C18 0.0102(3) 0.0126(3) 0.0151(3) 0.0007(2) 0.0049(2) 0.0005(2)
C19 0.0119(3) 0.0231(4) 0.0183(4) -0.0031(3) 0.0033(3) -0.0018(3)
C20 0.0193(4) 0.0192(4) 0.0271(4) -0.0079(3) 0.0082(3) 0.0019(3)
C21 0.0129(3) 0.0173(4) 0.0265(4) -0.0061(3) 0.0044(3) -0.0023(3)

loop_
_atom_type_symbol
_atom_type_description
_atom_type_scat_dispersion_real
_atom_type_scat_dispersion_imag
_atom_type_scat_source
C C 0.0033 0.0016 'International Tables Vol C Tables 4.2.6.8 and 6.1.1.4'
H H 0.0000 0.0000 'International Tables Vol C Tables 4.2.6.8 and 6.1.1.4'
O O 0.0106 0.0060 'International Tables Vol C Tables 4.2.6.8 and 6.1.1.4'

loop_
_geom_angle_atom_site_label_1
_geom_angle_atom_site_label_2
_geom_angle_atom_site_label_3
_geom_angle
C11 O3 C12 116.00(6)
C14 O4 C19 116.99(6)
C16 O5 C20 117.77(6)
C18 O6 C21 118.29(6)
C2 C1 C13 125.89(7)
C2 C1 C5 111.07(6)
C13 C1 C5 123.00(6)
C1 C2 C3 110.43(7)
C1 C2 C11 126.26(7)
C3 C2 C11 123.31(6)
O1 C3 C2 127.06(7)
O1 C3 C4 125.27(7)
C2 C3 C4 107.66(6)
C7 C4 C3 115.70(7)
C7 C4 C5 112.89(6)
C3 C4 C5 103.24(6)
C7 C4 C10 101.73(7)
C3 C4 C10 107.29(6)
C5 C4 C10 116.38(7)
C1 C5 C6 113.90(7)
C1 C5 C4 103.95(6)
C6 C5 C4 116.02(7)
C1 C5 H5 108.2(7)
C6 C5 H5 106.6(7)
C4 C5 H5 107.8(7)
C5 C6 H6A 112.0(8)
C5 C6 H6B 111.7(8)
H6A C6 H6B 107.7(12)
C5 C6 H6C 110.2(8)
H6A C6 H6C 106.5(12)
H6B C6 H6C 108.6(12)
C8 C7 C4 112.52(8)
C8 C7 H7 124.6(8)
C4 C7 H7 122.8(8)
C7 C8 C9 111.78(8)
C7 C8 H8 124.3(9)
C9 C8 H8 123.9(8)
C8 C9 C10 103.43(8)
C8 C9 H9A 111.5(8)
C10 C9 H9A 110.4(8)
C8 C9 H9B 110.1(9)
C10 C9 H9B 111.8(9)
H9A C9 H9B 109.4(12)
C9 C10 C4 105.79(7)
C9 C10 H10A 116.6(8)
C4 C10 H10A 112.4(8)
C9 C10 H10B 107.8(8)
C4 C10 H10B 107.9(8)
H10A C10 H10B 106.0(11)
O2 C11 O3 124.20(7)
O2 C11 C2 125.53(7)
O3 C11 C2 110.27(6)
O3 C12 H12A 104.7(9)
O3 C12 H12B 109.9(8)
H12A C12 H12B 109.3(12)
O3 C12 H12C 108.0(9)
H12A C12 H12C 113.4(12)
H12B C12 H12C 111.2(12)
C18 C13 C14 117.48(7)
C18 C13 C1 121.07(7)
C14 C13 C1 121.45(7)
O4 C14 C15 123.23(7)
O4 C14 C13 115.14(6)
C15 C14 C13 121.59(7)
C14 C15 C16 119.02(7)
C14 C15 H15 123.1(8)
C16 C15 H15 117.8(7)
O5 C16 C17 123.89(7)
O5 C16 C15 114.41(7)
C17 C16 C15 121.70(7)
C16 C17 C18 118.00(7)
C16 C17 H17 120.2(8)
C18 C17 H17 121.8(8)
O6 C18 C17 122.52(7)
O6 C18 C13 115.27(6)
C17 C18 C13 122.19(7)
O4 C19 H19A 111.7(8)
O4 C19 H19B 105.7(8)
H19A C19 H19B 109.6(11)
O4 C19 H19C 111.4(7)
H19A C19 H19C 109.4(10)
H19B C19 H19C 109.1(10)
O5 C20 H20A 111.8(8)
O5 C20 H20B 103.7(8)
H20A C20 H20B 109.3(12)
O5 C20 H20C 111.7(9)
H20A C20 H20C 110.4(12)
H20B C20 H20C 109.8(12)
O6 C21 H21A 110.8(8)
O6 C21 H21B 110.3(8)
H21A C21 H21B 111.2(11)
O6 C21 H21C 106.1(8)
H21A C21 H21C 109.2(11)
H21B C21 H21C 109.1(11)

loop_
_geom_bond_atom_site_label_1
_geom_bond_atom_site_label_2
_geom_bond_distance
O1 C3 1.2193(9)
O2 C11 1.2120(10)
O3 C11 1.3353(9)
O3 C12 1.4438(10)
O4 C14 1.3637(9)
O4 C19 1.4303(10)
O5 C16 1.3620(9)
O5 C20 1.4309(11)
O6 C18 1.3584(9)
O6 C21 1.4310(10)
C1 C2 1.3548(10)
C1 C13 1.4714(10)
C1 C5 1.5259(11)
C2 C3 1.4743(11)
C2 C11 1.4857(11)
C3 C4 1.5270(11)
C4 C7 1.5117(11)
C4 C5 1.5585(11)
C4 C10 1.5595(12)
C5 C6 1.5260(12)
C5 H5 1.022(13)
C6 H6A 0.989(15)
C6 H6B 0.954(13)
C6 H6C 0.989(15)
C7 C8 1.3343(13)
C7 H7 0.968(14)
C8 C9 1.5017(15)
C8 H8 0.983(15)
C9 C10 1.5400(13)
C9 H9A 1.020(15)
C9 H9B 1.049(16)
C10 H10A 0.987(14)
C10 H10B 0.989(14)
C12 H12A 0.973(15)
C12 H12B 0.977(15)
C12 H12C 0.962(15)
C13 C18 1.4063(10)
C13 C14 1.4112(10)
C14 C15 1.3873(11)
C15 C16 1.3981(11)
C15 H15 0.980(13)
C16 C17 1.3952(10)
C17 C18 1.4003(10)
C17 H17 0.936(13)
C19 H19A 0.990(14)
C19 H19B 0.974(14)
C19 H19C 0.989(13)
C20 H20A 0.977(14)
C20 H20B 0.974(14)
C20 H20C 0.959(15)
C21 H21A 0.973(14)
C21 H21B 1.017(14)
C21 H21C 0.958(14)

loop_
_geom_torsion_atom_site_label_1
_geom_torsion_atom_site_label_2
_geom_torsion_atom_site_label_3
_geom_torsion_atom_site_label_4
_geom_torsion
C13 C1 C2 C3 175.31(7)
C5 C1 C2 C3 -2.25(9)
C13 C1 C2 C11 -4.75(13)
C5 C1 C2 C11 177.69(7)
C1 C2 C3 O1 171.09(8)
C11 C2 C3 O1 -8.86(13)
C1 C2 C3 C4 -10.28(9)
C11 C2 C3 C4 169.77(7)
O1 C3 C4 C7 -39.78(11)
C2 C3 C4 C7 141.56(7)
O1 C3 C4 C5 -163.60(8)
C2 C3 C4 C5 17.73(8)
O1 C3 C4 C10 72.94(10)
C2 C3 C4 C10 -105.72(7)
C2 C1 C5 C6 140.59(7)
C13 C1 C5 C6 -37.05(10)
C2 C1 C5 C4 13.40(9)
C13 C1 C5 C4 -164.24(7)
C7 C4 C5 C1 -143.94(7)
C3 C4 C5 C1 -18.29(8)
C10 C4 C5 C1 98.94(8)
C7 C4 C5 C6 90.20(9)
C3 C4 C5 C6 -144.15(7)
C10 C4 C5 C6 -26.92(10)
C3 C4 C7 C8 131.54(8)
C5 C4 C7 C8 -109.83(9)
C10 C4 C7 C8 15.63(9)
C4 C7 C8 C9 -3.34(11)
C7 C8 C9 C10 -10.75(11)
C8 C9 C10 C4 19.78(9)
C7 C4 C10 C9 -21.21(8)
C3 C4 C10 C9 -143.12(7)
C5 C4 C10 C9 101.91(8)
C12 O3 C11 O2 1.40(12)
C12 O3 C11 C2 -178.93(7)
C1 C2 C11 O2 -44.54(13)
C3 C2 C11 O2 135.40(9)
C1 C2 C11 O3 135.80(8)
C3 C2 C11 O3 -44.26(10)
C2 C1 C13 C18 -48.45(11)
C5 C1 C13 C18 128.83(8)
C2 C1 C13 C14 132.06(8)
C5 C1 C13 C14 -50.65(11)
C19 O4 C14 C15 -1.51(11)
C19 O4 C14 C13 -179.10(7)
C18 C13 C14 O4 178.32(7)
C1 C13 C14 O4 -2.18(10)
C18 C13 C14 C15 0.69(11)
C1 C13 C14 C15 -179.81(7)
O4 C14 C15 C16 -178.42(7)
C13 C14 C15 C16 -0.98(11)
C20 O5 C16 C17 1.72(11)
C20 O5 C16 C15 -177.98(7)
C14 C15 C16 O5 179.99(7)
C14 C15 C16 C17 0.28(12)
O5 C16 C17 C18 -179.00(7)
C15 C16 C17 C18 0.69(11)
C21 O6 C18 C17 -2.82(11)
C21 O6 C18 C13 178.86(7)
C16 C17 C18 O6 -179.19(7)
C16 C17 C18 C13 -0.99(11)
C14 C13 C18 O6 178.64(6)
C1 C13 C18 O6 -0.86(10)
C14 C13 C18 C17 0.32(11)
C1 C13 C18 C17 -179.18(7)
